data_7220259
loop_
_publ_author_name
'Zhang, Lijuan'
'Zhu, Hongwei'
'Guo, Yan'
'Zhou, Yunshan'
'Yue, Qing'
'Shi, Zonghai'

_publ_section_title
;
 Synthesis, structures and photoluminescence of a series of 3D
 lanthanide--organic coordination polymers constructed from versatile
 2,2&#x2032;-bipyridine-3,3&#x2032;-dicarboxylic acid 1,1&#x2032;-dioxide
 and oxalic acid
;
_journal_issue 22
_journal_name_full CrystEngComm
_journal_page_first 4150
_journal_paper_doi 10.1039/C5CE00479A
_journal_volume 17
_journal_year 2015
_chemical_formula_sum 'C16 H20 Eu2 N2 O21'
_chemical_formula_weight 880.26
_chemical_name_systematic
; 
 ? 
;
_space_group_IT_number 2
_symmetry_cell_setting triclinic
_symmetry_space_group_name_Hall '-P 1'
_symmetry_space_group_name_H-M 'P -1'
_atom_sites_solution_hydrogens geom
_atom_sites_solution_primary direct
_atom_sites_solution_secondary difmap
_audit_creation_method SHELXL-97
_audit_update_record
;
2015-03-30 deposited with the CCDC.
2015-04-20 downloaded from the CCDC.
;
_cell_angle_alpha 86.817(4)
_cell_angle_beta 85.974(5)
_cell_angle_gamma 77.107(4)
_cell_formula_units_Z 2
_cell_length_a 7.7297(4)
_cell_length_b 10.2725(5)
_cell_length_c 16.0234(9)
_cell_measurement_reflns_used 2777
_cell_measurement_temperature 100(2)
_cell_measurement_theta_max 29.2451
_cell_measurement_theta_min 2.9183?
_cell_volume 1236.13(11)
_computing_structure_refinement 'SHELXL-97 (Sheldrick, 1997)'
_computing_structure_solution 'SHELXS-97 (Sheldrick, 1990)'
_diffrn_ambient_temperature 100(2)
_diffrn_detector_area_resol_mean 16.0971
_diffrn_measured_fraction_theta_full 0.998
_diffrn_measured_fraction_theta_max 0.998
_diffrn_measurement_device_type 'Xcalibur, Eos, Gemini'
_diffrn_measurement_method '\w scans'
_diffrn_radiation_monochromator graphite
_diffrn_radiation_source 'fine-focus sealed tube'
_diffrn_radiation_type MoK\a
_diffrn_radiation_wavelength 0.71073
_diffrn_reflns_av_R_equivalents 0.0544
_diffrn_reflns_av_sigmaI/netI 0.0936
_diffrn_reflns_limit_h_max 8
_diffrn_reflns_limit_h_min -9
_diffrn_reflns_limit_k_max 12
_diffrn_reflns_limit_k_min -12
_diffrn_reflns_limit_l_max 13
_diffrn_reflns_limit_l_min -19
_diffrn_reflns_number 9255
_diffrn_reflns_theta_full 26.00
_diffrn_reflns_theta_max 26.00
_diffrn_reflns_theta_min 2.92
_exptl_absorpt_coefficient_mu 5.132
_exptl_absorpt_correction_T_max 0.9505
_exptl_absorpt_correction_T_min 0.6843
_exptl_absorpt_correction_type multi-scan
_exptl_crystal_density_diffrn 2.365
_exptl_crystal_density_method 'not measured'
_exptl_crystal_description block
_exptl_crystal_F_000 848
_exptl_crystal_size_max 0.08
_exptl_crystal_size_mid 0.04
_exptl_crystal_size_min 0.01
_refine_diff_density_max 0.967
_refine_diff_density_min -1.453
_refine_diff_density_rms 0.237
_refine_ls_extinction_method none
_refine_ls_goodness_of_fit_ref 1.008
_refine_ls_hydrogen_treatment mixed
_refine_ls_matrix_type full
_refine_ls_number_parameters 412
_refine_ls_number_reflns 4856
_refine_ls_number_restraints 60
_refine_ls_restrained_S_all 1.002
_refine_ls_R_factor_all 0.0684
_refine_ls_R_factor_gt 0.0454
_refine_ls_shift/su_max 0.000
_refine_ls_shift/su_mean 0.000
_refine_ls_structure_factor_coef Fsqd
_refine_ls_weighting_details 'calc w=1/[\s^2^(Fo^2^)+(0.0000P)^2^+0.0000P] where P=(Fo^2^+2Fc^2^)/3'
_refine_ls_weighting_scheme calc
_refine_ls_wR_factor_gt 0.0655
_refine_ls_wR_factor_ref 0.0734
_reflns_number_gt 3704
_reflns_number_total 4856
_reflns_threshold_expression >2sigma(I)
_cod_data_source_file c5ce00479a2.cif
_cod_data_source_block 677
_cod_depositor_comments 'Adding full bibliography for 7220258--7220259.cif.'
_cod_database_code 7220259

loop_
_symmetry_equiv_pos_as_xyz
'x, y, z'
'-x, -y, -z'

loop_
_atom_site_label
_atom_site_type_symbol
_atom_site_fract_x
_atom_site_fract_y
_atom_site_fract_z
_atom_site_U_iso_or_equiv
_atom_site_adp_type
_atom_site_occupancy
_atom_site_symmetry_multiplicity
_atom_site_calc_flag
_atom_site_refinement_flags
Eu1 Eu 0.35439(5) 0.33627(4) 0.06325(2) 0.00706(11) Uani 1 1 d D
Eu2 Eu 0.61510(5) -0.13162(4) 0.32466(2) 0.00691(11) Uani 1 1 d D
O1 O 1.2064(6) 0.2973(5) -0.2226(3) 0.0082(11) Uani 1 1 d .
O2 O 1.0997(6) 0.0727(5) -0.2952(3) 0.0101(12) Uani 1 1 d .
O3 O 0.4905(7) 0.3560(5) -0.3481(3) 0.0124(12) Uani 1 1 d .
O4 O 0.6401(7) 0.1881(5) -0.2712(3) 0.0143(13) Uani 1 1 d .
O5 O 0.7595(7) 0.4435(5) -0.1180(3) 0.0112(12) Uani 1 1 d .
O6 O 0.5919(7) 0.3381(5) -0.0323(3) 0.0111(12) Uani 1 1 d .
O7 O -0.2141(6) 0.5157(5) 0.0485(3) 0.0096(11) Uani 1 1 d U
O8 O 0.0379(6) 0.3685(5) 0.0762(3) 0.0110(11) Uani 1 1 d U
O9 O 0.3378(6) -0.0295(5) 0.5759(3) 0.0101(12) Uani 1 1 d .
O10 O 0.4068(7) -0.1105(5) 0.4473(3) 0.0104(12) Uani 1 1 d .
O11 O 0.3973(7) 0.0883(5) 0.2995(3) 0.0120(12) Uani 1 1 d .
O12 O 0.6179(7) -0.0445(5) 0.1813(3) 0.0118(12) Uani 1 1 d .
O13 O 0.2908(7) 0.2475(5) 0.2030(3) 0.0121(12) Uani 1 1 d .
O14 O 0.5002(7) 0.1067(5) 0.0832(3) 0.0101(12) Uani 1 1 d .
O15W O 0.5957(7) 0.3625(5) 0.1452(3) 0.0145(13) Uani 1 1 d D
H15A H 0.611(7) 0.335(7) 0.1955(18) 0.022 Uiso 1 1 d D
H15B H 0.669(7) 0.411(6) 0.130(2) 0.022 Uiso 1 1 d D
O16W O 0.2739(8) 0.2104(5) -0.0481(3) 0.0146(13) Uani 1 1 d D
H16A H 0.341(6) 0.135(3) -0.061(3) 0.022 Uiso 1 1 d D
H16B H 0.240(9) 0.251(3) -0.0943(17) 0.022 Uiso 1 1 d D
O17W O 0.8047(7) -0.2672(5) 0.4234(3) 0.0120(12) Uani 1 1 d D
H17A H 0.784(5) -0.337(4) 0.450(4) 0.018 Uiso 1 1 d D
H17B H 0.908(4) -0.259(5) 0.434(4) 0.018 Uiso 1 1 d D
O18W O 0.6945(8) 0.2704(6) 0.3079(4) 0.0243(15) Uani 1 1 d D
H18A H 0.632(7) 0.224(6) 0.337(4) 0.036 Uiso 1 1 d D
H18B H 0.804(3) 0.235(7) 0.314(5) 0.036 Uiso 1 1 d D
O19W O 0.2955(9) 0.4963(5) -0.4750(4) 0.0222(15) Uani 1 1 d D
H19A H 0.372(8) 0.493(6) -0.439(4) 0.033 Uiso 1 1 d D
H19B H 0.230(8) 0.575(3) -0.476(5) 0.033 Uiso 1 1 d D
O20W O 0.9641(7) -0.1185(5) -0.3680(4) 0.0182(14) Uani 1 1 d D
H20A H 0.870(6) -0.129(7) -0.341(4) 0.027 Uiso 1 1 d D
H20B H 0.985(9) -0.043(4) -0.359(5) 0.027 Uiso 1 1 d D
O21W O 0.8846(7) 0.2343(5) -0.4867(4) 0.0161(13) Uani 1 1 d D
H21A H 0.939(8) 0.193(7) -0.529(3) 0.024 Uiso 1 1 d D
H21B H 0.789(6) 0.206(7) -0.477(4) 0.024 Uiso 1 1 d D
C1 C 1.0606(10) 0.4879(7) -0.2949(5) 0.0118(18) Uani 1 1 d .
H1 H 1.1632 0.5245 -0.2953 0.014 Uiso 1 1 calc R
C2 C 0.9124(10) 0.5573(7) -0.3346(5) 0.0138(18) Uani 1 1 d .
H2 H 0.9105 0.6440 -0.3591 0.017 Uiso 1 1 calc R
C3 C 0.7667(10) 0.5006(7) -0.3385(5) 0.0084(12) Uani 1 1 d U
H3 H 0.6678 0.5454 -0.3688 0.010 Uiso 1 1 calc R
C4 C 0.7664(10) 0.3779(7) -0.2978(5) 0.0082(10) Uani 1 1 d U
C5 C 0.9117(10) 0.3150(7) -0.2533(5) 0.0075(10) Uani 1 1 d U
C6 C 0.6196(10) 0.3051(7) -0.3062(5) 0.0094(12) Uani 1 1 d U
C7 C 1.0182(10) -0.0336(7) -0.1715(5) 0.0118(18) Uani 1 1 d .
H7 H 1.0885 -0.1162 -0.1900 0.014 Uiso 1 1 calc R
C8 C 0.9212(9) -0.0305(7) -0.0958(5) 0.0114(18) Uani 1 1 d .
H8 H 0.9233 -0.1103 -0.0627 0.014 Uiso 1 1 calc R
C9 C 0.8210(9) 0.0897(7) -0.0689(5) 0.0077(17) Uani 1 1 d .
H9 H 0.7531 0.0927 -0.0170 0.009 Uiso 1 1 calc R
C10 C 0.8188(10) 0.2063(7) -0.1170(5) 0.0066(16) Uani 1 1 d .
C11 C 0.9177(10) 0.1985(7) -0.1935(5) 0.0072(12) Uani 1 1 d U
C12 C 0.7149(10) 0.3388(7) -0.0878(5) 0.0089(17) Uani 1 1 d .
C13 C -0.0510(10) 0.4670(7) 0.0358(5) 0.0082(13) Uani 1 1 d U
C14 C 0.4254(10) -0.0417(7) 0.5080(5) 0.0114(17) Uani 1 1 d .
C15 C 0.5126(10) 0.0613(7) 0.1579(5) 0.0082(17) Uani 1 1 d .
C16 C 0.3895(10) 0.1386(7) 0.2254(5) 0.0099(17) Uani 1 1 d .
N1 N 1.0599(8) 0.3689(6) -0.2560(4) 0.0093(14) Uani 1 1 d .
N2 N 1.0149(8) 0.0788(6) -0.2195(4) 0.0074(14) Uani 1 1 d .

loop_
_atom_site_aniso_label
_atom_site_aniso_U_11
_atom_site_aniso_U_22
_atom_site_aniso_U_33
_atom_site_aniso_U_23
_atom_site_aniso_U_13
_atom_site_aniso_U_12
Eu1 0.0070(2) 0.0059(2) 0.0075(2) 0.00015(17) -0.00059(16) 0.00023(17)
Eu2 0.0067(2) 0.0065(2) 0.0073(2) -0.00042(17) -0.00056(16) -0.00066(17)
O1 0.010(3) 0.003(2) 0.010(3) 0.001(2) -0.002(2) 0.003(2)
O2 0.005(3) 0.013(3) 0.013(3) -0.005(2) 0.003(2) -0.004(2)
O3 0.012(3) 0.015(3) 0.010(3) -0.002(2) -0.002(2) -0.003(3)
O4 0.013(3) 0.014(3) 0.018(3) 0.005(3) -0.008(2) -0.008(3)
O5 0.012(3) 0.006(3) 0.014(3) -0.002(2) 0.001(2) 0.000(2)
O6 0.009(3) 0.012(3) 0.011(3) -0.002(2) 0.000(2) -0.001(2)
O7 0.007(2) 0.013(2) 0.009(3) 0.001(2) -0.001(2) -0.003(2)
O8 0.008(3) 0.013(2) 0.012(3) 0.002(2) 0.000(2) -0.001(2)
O9 0.010(3) 0.010(3) 0.010(3) -0.006(2) 0.002(2) -0.001(2)
O10 0.012(3) 0.011(3) 0.010(3) -0.005(2) -0.001(2) -0.007(2)
O11 0.016(3) 0.011(3) 0.009(3) 0.001(2) -0.001(2) -0.002(2)
O12 0.012(3) 0.007(3) 0.013(3) -0.001(2) 0.000(2) 0.005(2)
O13 0.008(3) 0.010(3) 0.019(3) 0.001(2) -0.001(2) -0.003(2)
O14 0.014(3) 0.006(3) 0.010(3) -0.001(2) -0.001(2) 0.000(2)
O15W 0.014(3) 0.022(3) 0.010(3) 0.008(3) -0.001(2) -0.012(3)
O16W 0.018(3) 0.010(3) 0.015(3) -0.003(3) -0.003(3) 0.000(3)
O17W 0.014(3) 0.013(3) 0.011(3) 0.008(2) -0.004(2) -0.008(3)
O18W 0.032(4) 0.025(3) 0.018(4) 0.003(3) -0.001(3) -0.011(3)
O19W 0.030(4) 0.016(3) 0.020(4) 0.006(3) -0.017(3) -0.002(3)
O20W 0.015(3) 0.015(3) 0.028(4) -0.005(3) 0.003(3) -0.013(3)
O21W 0.013(3) 0.020(3) 0.017(4) -0.006(3) 0.000(3) -0.007(3)
C1 0.011(4) 0.009(4) 0.015(5) 0.002(3) 0.000(3) -0.003(4)
C2 0.023(5) 0.004(4) 0.013(5) -0.002(3) 0.005(4) -0.002(4)
C3 0.009(3) 0.007(2) 0.008(3) -0.004(2) 0.001(2) 0.002(2)
C4 0.009(2) 0.0070(19) 0.007(2) -0.0054(18) 0.0016(17) 0.0008(18)
C5 0.009(2) 0.007(2) 0.007(2) -0.0049(19) 0.0013(19) -0.0010(19)
C6 0.010(3) 0.009(2) 0.009(3) -0.006(2) 0.001(2) 0.000(2)
C7 0.012(5) 0.005(4) 0.019(5) 0.000(4) -0.005(4) -0.001(3)
C8 0.004(4) 0.008(4) 0.023(5) 0.007(4) -0.004(3) -0.003(3)
C9 0.005(4) 0.009(4) 0.009(4) -0.001(3) -0.005(3) -0.002(3)
C10 0.009(4) 0.005(4) 0.007(4) -0.001(3) 0.001(3) -0.004(3)
C11 0.008(3) 0.006(2) 0.008(3) -0.004(2) 0.000(2) -0.002(2)
C12 0.005(4) 0.013(4) 0.008(4) -0.002(4) -0.002(3) -0.001(3)
C13 0.008(3) 0.011(3) 0.008(3) -0.003(2) -0.002(2) -0.005(2)
C14 0.011(4) 0.003(4) 0.019(5) 0.005(4) 0.002(4) 0.000(3)
C15 0.008(4) 0.005(4) 0.014(5) -0.004(3) -0.001(3) -0.004(3)
C16 0.009(4) 0.007(4) 0.015(5) -0.002(4) -0.002(3) -0.003(3)
N1 0.006(4) 0.010(3) 0.010(4) -0.001(3) 0.001(3) 0.002(3)
N2 0.011(4) 0.006(3) 0.005(4) -0.001(3) -0.001(3) 0.000(3)

loop_
_atom_type_symbol
_atom_type_description
_atom_type_scat_dispersion_real
_atom_type_scat_dispersion_imag
_atom_type_scat_source
C C 0.0033 0.0016 'International Tables Vol C Tables 4.2.6.8 and 6.1.1.4'
H H 0.0000 0.0000 'International Tables Vol C Tables 4.2.6.8 and 6.1.1.4'
Eu Eu -0.1578 3.6682 'International Tables Vol C Tables 4.2.6.8 and 6.1.1.4'
N N 0.0061 0.0033 'International Tables Vol C Tables 4.2.6.8 and 6.1.1.4'
O O 0.0106 0.0060 'International Tables Vol C Tables 4.2.6.8 and 6.1.1.4'

loop_
_geom_angle_atom_site_label_1
_geom_angle_atom_site_label_2
_geom_angle_atom_site_label_3
_geom_angle
_geom_angle_site_symmetry_1
_geom_angle_site_symmetry_3
O6 Eu1 O8 143.13(18) . .
O6 Eu1 O14 82.75(18) . .
O8 Eu1 O14 112.23(16) . .
O6 Eu1 O15W 74.65(17) . .
O8 Eu1 O15W 139.09(18) . .
O14 Eu1 O15W 80.56(17) . .
O6 Eu1 O5 110.68(17) . 2_665
O8 Eu1 O5 73.32(16) . 2_665
O14 Eu1 O5 150.36(17) . 2_665
O15W Eu1 O5 78.04(18) . 2_665
O6 Eu1 O13 140.06(18) . .
O8 Eu1 O13 75.38(17) . .
O14 Eu1 O13 67.78(17) . .
O15W Eu1 O13 74.42(16) . .
O5 Eu1 O13 86.77(17) 2_665 .
O6 Eu1 O7 78.18(17) . 2_565
O8 Eu1 O7 68.31(16) . 2_565
O14 Eu1 O7 138.08(16) . 2_565
O15W Eu1 O7 128.14(15) . 2_565
O5 Eu1 O7 71.53(16) 2_665 2_565
O13 Eu1 O7 141.61(17) . 2_565
O6 Eu1 O16W 80.04(17) . .
O8 Eu1 O16W 73.83(18) . .
O14 Eu1 O16W 71.74(17) . .
O15W Eu1 O16W 144.4(2) . .
O5 Eu1 O16W 135.15(17) 2_665 .
O13 Eu1 O16W 113.20(16) . .
O7 Eu1 O16W 68.41(16) 2_565 .
O6 Eu1 C15 97.67(19) . .
O8 Eu1 C15 107.13(18) . .
O14 Eu1 C15 20.89(18) . .
O15W Eu1 C15 70.70(17) . .
O5 Eu1 C15 129.95(18) 2_665 .
O13 Eu1 C15 48.03(19) . .
O7 Eu1 C15 157.09(17) 2_565 .
O16W Eu1 C15 88.70(18) . .
O6 Eu1 C13 126.45(18) . .
O8 Eu1 C13 20.72(17) . .
O14 Eu1 C13 130.00(16) . .
O15W Eu1 C13 140.58(18) . .
O5 Eu1 C13 63.70(16) 2_665 .
O13 Eu1 C13 93.46(18) . .
O7 Eu1 C13 48.73(17) 2_565 .
O16W Eu1 C13 74.92(18) . .
C15 Eu1 C13 127.69(18) . .
O6 Eu1 C13 98.95(18) . 2_565
O8 Eu1 C13 48.64(17) . 2_565
O14 Eu1 C13 143.30(16) . 2_565
O15W Eu1 C13 135.52(17) . 2_565
O5 Eu1 C13 62.94(17) 2_665 2_565
O13 Eu1 C13 120.85(18) . 2_565
O7 Eu1 C13 20.78(17) 2_565 2_565
O16W Eu1 C13 72.49(18) . 2_565
C15 Eu1 C13 152.19(16) . 2_565
C13 Eu1 C13 28.4(2) . 2_565
O6 Eu1 C16 121.60(19) . .
O8 Eu1 C16 90.65(18) . .
O14 Eu1 C16 48.08(18) . .
O15W Eu1 C16 68.82(17) . .
O5 Eu1 C16 104.44(18) 2_665 .
O13 Eu1 C16 20.55(19) . .
O7 Eu1 C16 158.93(17) 2_565 .
O16W Eu1 C16 105.62(17) . .
C15 Eu1 C16 27.71(18) . .
C13 Eu1 C16 110.52(19) . .
C13 Eu1 C16 138.84(18) 2_565 .
O17W Eu2 O4 125.02(16) . 2_655
O17W Eu2 O12 141.44(18) . .
O4 Eu2 O12 76.48(17) 2_655 .
O17W Eu2 O2 75.67(17) . 2_755
O4 Eu2 O2 147.90(18) 2_655 2_755
O12 Eu2 O2 73.52(17) . 2_755
O17W Eu2 O10 81.08(18) . .
O4 Eu2 O10 77.87(17) 2_655 .
O12 Eu2 O10 137.40(18) . .
O2 Eu2 O10 133.15(15) 2_755 .
O17W Eu2 O9 76.27(17) . 2_656
O4 Eu2 O9 135.20(17) 2_655 2_656
O12 Eu2 O9 112.50(16) . 2_656
O2 Eu2 O9 68.77(16) 2_755 2_656
O10 Eu2 O9 66.46(15) . 2_656
O17W Eu2 O11 145.29(17) . .
O4 Eu2 O11 74.31(16) 2_655 .
O12 Eu2 O11 65.37(17) . .
O2 Eu2 O11 102.72(16) 2_755 .
O10 Eu2 O11 75.27(17) . .
O9 Eu2 O11 71.16(16) 2_656 .
O17W Eu2 O1 82.58(18) . 2_755
O4 Eu2 O1 85.15(17) 2_655 2_755
O12 Eu2 O1 66.54(16) . 2_755
O2 Eu2 O1 72.70(15) 2_755 2_755
O10 Eu2 O1 143.31(15) . 2_755
O9 Eu2 O1 139.46(16) 2_656 2_755
O11 Eu2 O1 130.80(16) . 2_755
O17W Eu2 O3 73.07(15) . 2_655
O4 Eu2 O3 52.23(16) 2_655 2_655
O12 Eu2 O3 115.02(15) . 2_655
O2 Eu2 O3 134.80(17) 2_755 2_655
O10 Eu2 O3 72.29(15) . 2_655
O9 Eu2 O3 131.46(16) 2_656 2_655
O11 Eu2 O3 121.51(16) . 2_655
O1 Eu2 O3 71.59(15) 2_755 2_655
O17W Eu2 C6 98.65(19) . 2_655
O4 Eu2 C6 26.45(19) 2_655 2_655
O12 Eu2 C6 96.83(19) . 2_655
O2 Eu2 C6 150.44(19) 2_755 2_655
O10 Eu2 C6 72.51(18) . 2_655
O9 Eu2 C6 138.96(19) 2_656 2_655
O11 Eu2 C6 98.03(19) . 2_655
O1 Eu2 C6 77.82(18) 2_755 2_655
O3 Eu2 C6 25.80(18) 2_655 2_655
O17W Eu2 C14 73.89(19) . 2_656
O4 Eu2 C14 120.58(18) 2_655 2_656
O12 Eu2 C14 126.28(17) . 2_656
O2 Eu2 C14 86.93(17) 2_755 2_656
O10 Eu2 C14 47.36(16) . 2_656
O9 Eu2 C14 19.21(16) 2_656 2_656
O11 Eu2 C14 71.40(18) . 2_656
O1 Eu2 C14 152.12(17) 2_755 2_656
O3 Eu2 C14 114.10(17) 2_655 2_656
C6 Eu2 C14 119.85(19) 2_655 2_656
N1 O1 Eu2 111.2(4) . 2_755
N2 O2 Eu2 123.6(4) . 2_755
C6 O3 Eu2 88.0(4) . 2_655
C6 O4 Eu2 96.8(4) . 2_655
C12 O5 Eu1 123.9(5) . 2_665
C12 O6 Eu1 176.5(5) . .
C13 O7 Eu1 115.7(5) . 2_565
C13 O8 Eu1 117.2(4) . .
C14 O9 Eu2 119.9(4) . 2_656
C14 O10 Eu2 120.8(4) . .
C16 O11 Eu2 118.0(5) . .
C15 O12 Eu2 122.4(5) . .
C16 O13 Eu1 116.7(5) . .
C15 O14 Eu1 116.6(5) . .
Eu1 O15W H15A 125.6(18) . .
Eu1 O15W H15B 124.5(18) . .
H15A O15W H15B 109(3) . .
Eu1 O16W H16A 119(3) . .
Eu1 O16W H16B 120(3) . .
H16A O16W H16B 107(3) . .
Eu2 O17W H17A 125.1(18) . .
Eu2 O17W H17B 126.0(18) . .
H17A O17W H17B 109(3) . .
H18A O18W H18B 109(3) . .
H19A O19W H19B 108(3) . .
H20A O20W H20B 111(3) . .
H21A O21W H21B 106(2) . .
N1 C1 C2 120.1(7) . .
N1 C1 H1 119.9 . .
C2 C1 H1 119.9 . .
C1 C2 C3 120.0(7) . .
C1 C2 H2 120.0 . .
C3 C2 H2 120.0 . .
C2 C3 C4 119.4(7) . .
C2 C3 H3 120.3 . .
C4 C3 H3 120.3 . .
C3 C4 C5 119.3(6) . .
C3 C4 C6 122.0(7) . .
C5 C4 C6 118.6(6) . .
N1 C5 C4 119.7(6) . .
N1 C5 C11 114.4(6) . .
C4 C5 C11 125.6(6) . .
O3 C6 O4 122.9(6) . .
O3 C6 C4 120.5(7) . .
O4 C6 C4 116.5(7) . .
O3 C6 Eu2 66.2(4) . 2_655
O4 C6 Eu2 56.7(3) . 2_655
C4 C6 Eu2 171.2(5) . 2_655
N2 C7 C8 120.9(7) . .
N2 C7 H7 119.5 . .
C8 C7 H7 119.5 . .
C9 C8 C7 119.3(7) . .
C9 C8 H8 120.4 . .
C7 C8 H8 120.4 . .
C8 C9 C10 120.4(7) . .
C8 C9 H9 119.8 . .
C10 C9 H9 119.8 . .
C9 C10 C11 118.5(7) . .
C9 C10 C12 121.3(7) . .
C11 C10 C12 120.2(6) . .
N2 C11 C10 120.3(7) . .
N2 C11 C5 116.7(6) . .
C10 C11 C5 122.8(7) . .
O6 C12 O5 124.1(7) . .
O6 C12 C10 117.4(6) . .
O5 C12 C10 118.5(7) . .
O7 C13 O8 125.5(7) . .
O7 C13 C13 117.5(8) . 2_565
O8 C13 C13 117.0(8) . 2_565
O7 C13 Eu1 162.8(5) . .
O8 C13 Eu1 42.1(3) . .
C13 C13 Eu1 76.3(5) 2_565 .
O7 C13 Eu1 43.5(4) . 2_565
O8 C13 Eu1 163.9(5) . 2_565
C13 C13 Eu1 75.3(5) 2_565 2_565
Eu1 C13 Eu1 151.6(2) . 2_565
O9 C14 O10 127.8(6) . .
O9 C14 C14 117.3(8) . 2_656
O10 C14 C14 114.9(9) . 2_656
O9 C14 Eu2 40.9(3) . 2_656
O10 C14 Eu2 167.6(5) . 2_656
C14 C14 Eu2 76.5(6) 2_656 2_656
O12 C15 O14 125.1(8) . .
O12 C15 C16 116.9(7) . .
O14 C15 C16 118.0(7) . .
O12 C15 Eu1 162.0(5) . .
O14 C15 Eu1 42.5(4) . .
C16 C15 Eu1 77.3(4) . .
O13 C16 O11 125.7(8) . .
O13 C16 C15 117.0(7) . .
O11 C16 C15 117.2(7) . .
O13 C16 Eu1 42.8(4) . .
O11 C16 Eu1 165.1(5) . .
C15 C16 Eu1 75.0(4) . .
O1 N1 C1 120.4(6) . .
O1 N1 C5 118.5(6) . .
C1 N1 C5 121.0(7) . .
O2 N2 C7 120.2(6) . .
O2 N2 C11 119.1(6) . .
C7 N2 C11 120.6(6) . .

loop_
_geom_bond_atom_site_label_1
_geom_bond_atom_site_label_2
_geom_bond_distance
_geom_bond_site_symmetry_2
Eu1 O6 2.309(5) .
Eu1 O8 2.390(5) .
Eu1 O14 2.391(5) .
Eu1 O15W 2.426(5) .
Eu1 O5 2.426(5) 2_665
Eu1 O13 2.430(5) .
Eu1 O7 2.436(5) 2_565
Eu1 O16W 2.453(5) .
Eu1 C15 3.165(8) .
Eu1 C13 3.172(8) .
Eu1 C13 3.187(8) 2_565
Eu1 C16 3.196(8) .
Eu2 O17W 2.400(5) .
Eu2 O4 2.401(4) 2_655
Eu2 O12 2.419(5) .
Eu2 O2 2.422(4) 2_755
Eu2 O10 2.438(5) .
Eu2 O9 2.461(4) 2_656
Eu2 O11 2.530(5) .
Eu2 O1 2.533(5) 2_755
Eu2 O3 2.611(4) 2_655
Eu2 C6 2.851(7) 2_655
Eu2 C14 3.259(8) 2_656
O1 N1 1.334(7) .
O1 Eu2 2.533(5) 2_755
O2 N2 1.335(7) .
O2 Eu2 2.422(4) 2_755
O3 C6 1.242(9) .
O3 Eu2 2.611(4) 2_655
O4 C6 1.279(8) .
O4 Eu2 2.401(4) 2_655
O5 C12 1.262(8) .
O5 Eu1 2.426(5) 2_665
O6 C12 1.256(8) .
O7 C13 1.255(8) .
O7 Eu1 2.436(5) 2_565
O8 C13 1.262(9) .
O9 C14 1.237(9) .
O9 Eu2 2.461(4) 2_656
O10 C14 1.268(8) .
O11 C16 1.267(9) .
O12 C15 1.260(9) .
O13 C16 1.255(9) .
O14 C15 1.263(9) .
O15W H15A 0.848(10) .
O15W H15B 0.847(10) .
O16W H16A 0.853(10) .
O16W H16B 0.855(10) .
O17W H17A 0.849(10) .
O17W H17B 0.849(10) .
O18W H18A 0.851(10) .
O18W H18B 0.849(10) .
O19W H19A 0.850(10) .
O19W H19B 0.853(10) .
O20W H20A 0.845(10) .
O20W H20B 0.849(10) .
O21W H21A 0.853(10) .
O21W H21B 0.852(10) .
C1 N1 1.342(9) .
C1 C2 1.382(10) .
C1 H1 0.9500 .
C2 C3 1.386(9) .
C2 H2 0.9500 .
C3 C4 1.387(10) .
C3 H3 0.9500 .
C4 C5 1.388(10) .
C4 C6 1.509(9) .
C5 N1 1.376(8) .
C5 C11 1.484(10) .
C6 Eu2 2.851(7) 2_655
C7 N2 1.348(9) .
C7 C8 1.378(10) .
C7 H7 0.9500 .
C8 C9 1.377(10) .
C8 H8 0.9500 .
C9 C10 1.385(9) .
C9 H9 0.9500 .
C10 C11 1.396(10) .
C10 C12 1.499(10) .
C11 N2 1.361(9) .
C13 C13 1.557(14) 2_565
C13 Eu1 3.187(8) 2_565
C14 C14 1.583(13) 2_656
C14 Eu2 3.259(8) 2_656
C15 C16 1.524(10) .

loop_
_geom_torsion_atom_site_label_1
_geom_torsion_atom_site_label_2
_geom_torsion_atom_site_label_3
_geom_torsion_atom_site_label_4
_geom_torsion
_geom_torsion_site_symmetry_1
_geom_torsion_site_symmetry_4
O8 Eu1 O6 C12 -15(9) . .
O14 Eu1 O6 C12 103(9) . .
O15W Eu1 O6 C12 -175(9) . .
O5 Eu1 O6 C12 -105(8) 2_665 .
O13 Eu1 O6 C12 144(8) . .
O7 Eu1 O6 C12 -40(8) 2_565 .
O16W Eu1 O6 C12 30(8) . .
C15 Eu1 O6 C12 117(9) . .
C13 Eu1 O6 C12 -33(9) . .
C13 Eu1 O6 C12 -40(9) 2_565 .
C16 Eu1 O6 C12 132(8) . .
O6 Eu1 O8 C13 -43.4(6) . .
O14 Eu1 O8 C13 -151.9(5) . .
O15W Eu1 O8 C13 106.5(5) . .
O5 Eu1 O8 C13 59.0(5) 2_665 .
O13 Eu1 O8 C13 150.0(5) . .
O7 Eu1 O8 C13 -17.3(5) 2_565 .
O16W Eu1 O8 C13 -90.0(5) . .
C15 Eu1 O8 C13 -173.5(5) . .
C13 Eu1 O8 C13 -9.4(6) 2_565 .
C16 Eu1 O8 C13 163.9(5) . .
O17W Eu2 O10 C14 71.7(6) . .
O4 Eu2 O10 C14 -159.5(6) 2_655 .
O12 Eu2 O10 C14 -105.4(6) . .
O2 Eu2 O10 C14 11.0(6) 2_755 .
O9 Eu2 O10 C14 -7.2(5) 2_656 .
O11 Eu2 O10 C14 -82.7(5) . .
O1 Eu2 O10 C14 136.2(5) 2_755 .
O3 Eu2 O10 C14 146.6(6) 2_655 .
C6 Eu2 O10 C14 173.7(6) 2_655 .
C14 Eu2 O10 C14 -4.6(6) 2_656 .
O17W Eu2 O11 C16 149.3(4) . .
O4 Eu2 O11 C16 -80.9(5) 2_655 .
O12 Eu2 O11 C16 1.2(4) . .
O2 Eu2 O11 C16 66.1(5) 2_755 .
O10 Eu2 O11 C16 -162.1(5) . .
O9 Eu2 O11 C16 128.2(5) 2_656 .
O1 Eu2 O11 C16 -11.9(5) 2_755 .
O3 Eu2 O11 C16 -104.2(5) 2_655 .
C6 Eu2 O11 C16 -92.7(5) 2_655 .
C14 Eu2 O11 C16 148.4(5) 2_656 .
O17W Eu2 O12 C15 -154.0(5) . .
O4 Eu2 O12 C15 75.9(5) 2_655 .
O2 Eu2 O12 C15 -115.7(5) 2_755 .
O10 Eu2 O12 C15 21.4(6) . .
O9 Eu2 O12 C15 -57.8(5) 2_656 .
O11 Eu2 O12 C15 -2.9(5) . .
O1 Eu2 O12 C15 166.4(5) 2_755 .
O3 Eu2 O12 C15 112.0(5) 2_655 .
C6 Eu2 O12 C15 92.9(5) 2_655 .
C14 Eu2 O12 C15 -42.3(6) 2_656 .
O6 Eu1 O13 C16 -30.6(6) . .
O8 Eu1 O13 C16 136.9(5) . .
O14 Eu1 O13 C16 14.9(5) . .
O15W Eu1 O13 C16 -71.1(5) . .
O5 Eu1 O13 C16 -149.5(5) 2_665 .
O7 Eu1 O13 C16 156.1(4) 2_565 .
O16W Eu1 O13 C16 72.0(5) . .
C15 Eu1 O13 C16 6.8(4) . .
C13 Eu1 O13 C16 147.1(5) . .
C13 Eu1 O13 C16 154.8(4) 2_565 .
O6 Eu1 O14 C15 135.3(5) . .
O8 Eu1 O14 C15 -79.7(5) . .
O15W Eu1 O14 C15 59.7(5) . .
O5 Eu1 O14 C15 15.5(7) 2_665 .
O13 Eu1 O14 C15 -17.2(5) . .
O7 Eu1 O14 C15 -161.5(4) 2_565 .
O16W Eu1 O14 C15 -142.9(5) . .
C13 Eu1 O14 C15 -92.3(5) . .
C13 Eu1 O14 C15 -129.5(5) 2_565 .
C16 Eu1 O14 C15 -10.2(5) . .
N1 C1 C2 C3 -3.9(12) . .
C1 C2 C3 C4 4.2(11) . .
C2 C3 C4 C5 0.6(11) . .
C2 C3 C4 C6 -174.3(6) . .
C3 C4 C5 N1 -5.6(11) . .
C6 C4 C5 N1 169.5(6) . .
C3 C4 C5 C11 167.4(7) . .
C6 C4 C5 C11 -17.5(11) . .
Eu2 O3 C6 O4 -3.3(7) 2_655 .
Eu2 O3 C6 C4 173.7(6) 2_655 .
Eu2 O4 C6 O3 3.6(8) 2_655 .
Eu2 O4 C6 C4 -173.5(5) 2_655 .
C3 C4 C6 O3 -2.4(11) . .
C5 C4 C6 O3 -177.4(7) . .
C3 C4 C6 O4 174.7(7) . .
C5 C4 C6 O4 -0.2(10) . .
C3 C4 C6 Eu2 136(3) . 2_655
C5 C4 C6 Eu2 -39(4) . 2_655
N2 C7 C8 C9 -0.7(10) . .
C7 C8 C9 C10 -0.4(10) . .
C8 C9 C10 C11 1.0(10) . .
C8 C9 C10 C12 -178.3(6) . .
C9 C10 C11 N2 -0.6(10) . .
C12 C10 C11 N2 178.8(6) . .
C9 C10 C11 C5 174.3(6) . .
C12 C10 C11 C5 -6.4(10) . .
N1 C5 C11 N2 -79.6(8) . .
C4 C5 C11 N2 107.1(8) . .
N1 C5 C11 C10 105.4(8) . .
C4 C5 C11 C10 -67.9(10) . .
Eu1 O6 C12 O5 96(8) . .
Eu1 O6 C12 C10 -87(9) . .
Eu1 O5 C12 O6 8.5(10) 2_665 .
Eu1 O5 C12 C10 -168.9(4) 2_665 .
C9 C10 C12 O6 -20.1(10) . .
C11 C10 C12 O6 160.6(7) . .
C9 C10 C12 O5 157.5(7) . .
C11 C10 C12 O5 -21.8(10) . .
Eu1 O7 C13 O8 -164.3(5) 2_565 .
Eu1 O7 C13 C13 15.6(9) 2_565 2_565
Eu1 O7 C13 Eu1 156.7(14) 2_565 .
Eu1 O8 C13 O7 -163.8(5) . .
Eu1 O8 C13 C13 16.3(9) . 2_565
Eu1 O8 C13 Eu1 153.9(16) . 2_565
O6 Eu1 C13 O7 -161.0(15) . .
O8 Eu1 C13 O7 49.8(15) . .
O14 Eu1 C13 O7 84.5(16) . .
O15W Eu1 C13 O7 -48.7(17) . .
O5 Eu1 C13 O7 -63.8(16) 2_665 .
O13 Eu1 C13 O7 20.8(16) . .
O7 Eu1 C13 O7 -151.7(16) 2_565 .
O16W Eu1 C13 O7 133.9(16) . .
C15 Eu1 C13 O7 57.7(17) . .
C13 Eu1 C13 O7 -145(2) 2_565 .
C16 Eu1 C13 O7 32.6(16) . .
O6 Eu1 C13 O8 149.2(5) . .
O14 Eu1 C13 O8 34.6(6) . .
O15W Eu1 C13 O8 -98.5(5) . .
O5 Eu1 C13 O8 -113.7(5) 2_665 .
O13 Eu1 C13 O8 -29.0(5) . .
O7 Eu1 C13 O8 158.4(6) 2_565 .
O16W Eu1 C13 O8 84.1(5) . .
C15 Eu1 C13 O8 7.9(6) . .
C13 Eu1 C13 O8 165.1(9) 2_565 .
C16 Eu1 C13 O8 -17.2(5) . .
O6 Eu1 C13 C13 -15.9(6) . 2_565
O8 Eu1 C13 C13 -165.1(9) . 2_565
O14 Eu1 C13 C13 -130.5(4) . 2_565
O15W Eu1 C13 C13 96.4(5) . 2_565
O5 Eu1 C13 C13 81.2(5) 2_665 2_565
O13 Eu1 C13 C13 165.9(5) . 2_565
O7 Eu1 C13 C13 -6.7(4) 2_565 2_565
O16W Eu1 C13 C13 -81.0(5) . 2_565
C15 Eu1 C13 C13 -157.2(4) . 2_565
C16 Eu1 C13 C13 177.7(5) . 2_565
O6 Eu1 C13 Eu1 -15.9(6) . 2_565
O8 Eu1 C13 Eu1 -165.1(9) . 2_565
O14 Eu1 C13 Eu1 -130.5(4) . 2_565
O15W Eu1 C13 Eu1 96.4(5) . 2_565
O5 Eu1 C13 Eu1 81.2(5) 2_665 2_565
O13 Eu1 C13 Eu1 165.9(5) . 2_565
O7 Eu1 C13 Eu1 -6.7(4) 2_565 2_565
O16W Eu1 C13 Eu1 -81.0(5) . 2_565
C15 Eu1 C13 Eu1 -157.2(4) . 2_565
C13 Eu1 C13 Eu1 0.0 2_565 2_565
C16 Eu1 C13 Eu1 177.7(5) . 2_565
Eu2 O9 C14 O10 -173.2(6) 2_656 .
Eu2 O9 C14 C14 4.2(11) 2_656 2_656
Eu2 O10 C14 O9 -174.8(6) . .
Eu2 O10 C14 C14 7.7(11) . 2_656
Eu2 O10 C14 Eu2 164(2) . 2_656
Eu2 O12 C15 O14 -175.1(5) . .
Eu2 O12 C15 C16 4.0(8) . .
Eu2 O12 C15 Eu1 143.9(14) . .
Eu1 O14 C15 O12 -162.6(5) . .
Eu1 O14 C15 C16 18.3(8) . .
O6 Eu1 C15 O12 7.8(17) . .
O8 Eu1 C15 O12 160.2(16) . .
O14 Eu1 C15 O12 52.6(16) . .
O15W Eu1 C15 O12 -62.9(17) . .
O5 Eu1 C15 O12 -117.5(17) 2_665 .
O13 Eu1 C15 O12 -149.0(18) . .
O7 Eu1 C15 O12 85.6(17) 2_565 .
O16W Eu1 C15 O12 87.6(17) . .
C13 Eu1 C15 O12 157.3(16) . .
C13 Eu1 C15 O12 134.1(15) 2_565 .
C16 Eu1 C15 O12 -143.9(19) . .
O6 Eu1 C15 O14 -44.8(5) . .
O8 Eu1 C15 O14 107.6(5) . .
O15W Eu1 C15 O14 -115.5(5) . .
O5 Eu1 C15 O14 -170.1(4) 2_665 .
O13 Eu1 C15 O14 158.4(6) . .
O7 Eu1 C15 O14 33.0(8) 2_565 .
O16W Eu1 C15 O14 35.0(5) . .
C13 Eu1 C15 O14 104.7(5) . .
C13 Eu1 C15 O14 81.5(7) 2_565 .
C16 Eu1 C15 O14 163.5(7) . .
O6 Eu1 C15 C16 151.7(4) . .
O8 Eu1 C15 C16 -55.9(4) . .
O14 Eu1 C15 C16 -163.5(7) . .
O15W Eu1 C15 C16 81.0(4) . .
O5 Eu1 C15 C16 26.4(4) 2_665 .
O13 Eu1 C15 C16 -5.1(3) . .
O7 Eu1 C15 C16 -130.5(5) 2_565 .
O16W Eu1 C15 C16 -128.5(4) . .
C13 Eu1 C15 C16 -58.8(4) . .
C13 Eu1 C15 C16 -82.0(5) 2_565 .
Eu1 O13 C16 O11 167.3(5) . .
Eu1 O13 C16 C15 -11.8(8) . .
Eu2 O11 C16 O13 -178.9(5) . .
Eu2 O11 C16 C15 0.2(8) . .
Eu2 O11 C16 Eu1 -143.3(19) . .
O12 C15 C16 O13 176.5(6) . .
O14 C15 C16 O13 -4.3(9) . .
Eu1 C15 C16 O13 8.3(5) . .
O12 C15 C16 O11 -2.7(9) . .
O14 C15 C16 O11 176.5(6) . .
Eu1 C15 C16 O11 -170.9(6) . .
O12 C15 C16 Eu1 168.2(6) . .
O14 C15 C16 Eu1 -12.6(5) . .
O6 Eu1 C16 O13 157.4(4) . .
O8 Eu1 C16 O13 -41.4(5) . .
O14 Eu1 C16 O13 -161.3(6) . .
O15W Eu1 C16 O13 102.3(5) . .
O5 Eu1 C16 O13 31.5(5) 2_665 .
O7 Eu1 C16 O13 -44.5(8) 2_565 .
O16W Eu1 C16 O13 -114.8(5) . .
C15 Eu1 C16 O13 -169.1(7) . .
C13 Eu1 C16 O13 -35.4(5) . .
C13 Eu1 C16 O13 -33.7(6) 2_565 .
O6 Eu1 C16 O11 113(2) . .
O8 Eu1 C16 O11 -85(2) . .
O14 Eu1 C16 O11 155(2) . .
O15W Eu1 C16 O11 58(2) . .
O5 Eu1 C16 O11 -13(2) 2_665 .
O13 Eu1 C16 O11 -44.1(19) . .
O7 Eu1 C16 O11 -89(2) 2_565 .
O16W Eu1 C16 O11 -159(2) . .
C15 Eu1 C16 O11 147(2) . .
C13 Eu1 C16 O11 -79(2) . .
C13 Eu1 C16 O11 -78(2) 2_565 .
O6 Eu1 C16 C15 -33.4(4) . .
O8 Eu1 C16 C15 127.7(4) . .
O14 Eu1 C16 C15 7.8(3) . .
O15W Eu1 C16 C15 -88.6(4) . .
O5 Eu1 C16 C15 -159.4(4) 2_665 .
O13 Eu1 C16 C15 169.1(7) . .
O7 Eu1 C16 C15 124.6(5) 2_565 .
O16W Eu1 C16 C15 54.3(4) . .
C13 Eu1 C16 C15 133.7(4) . .
C13 Eu1 C16 C15 135.4(4) 2_565 .
Eu2 O1 N1 C1 -93.6(6) 2_755 .
Eu2 O1 N1 C5 83.2(6) 2_755 .
C2 C1 N1 O1 175.4(6) . .
C2 C1 N1 C5 -1.3(11) . .
C4 C5 N1 O1 -170.7(6) . .
C11 C5 N1 O1 15.6(9) . .
C4 C5 N1 C1 6.0(11) . .
C11 C5 N1 C1 -167.7(7) . .
Eu2 O2 N2 C7 -101.9(6) 2_755 .
Eu2 O2 N2 C11 81.5(7) 2_755 .
C8 C7 N2 O2 -175.4(6) . .
C8 C7 N2 C11 1.2(10) . .
C10 C11 N2 O2 176.0(6) . .
C5 C11 N2 O2 0.8(9) . .
C10 C11 N2 C7 -0.5(10) . .
C5 C11 N2 C7 -175.7(6) . .
